data_7240978
loop_
_publ_author_name
'Cruz-Cabeza, A. J.'
'Taylor, E.'
'Sugden, I. J.'
'Bowskill, D. H.'
'Wright, S. E.'
'Abdullahi, H.'
'Tulegenov, D.'
'Sadiq, G.'
'Davey, R. J.'

_publ_section_title
;
 Can solvated intermediates inform us about nucleation pathways? The case
 of \b-pABA
;
_journal_name_full CrystEngComm
_journal_paper_doi 10.1039/D0CE00970A
_journal_year 2020
_chemical_formula_moiety 'C9 H10 Cl N O3'
_chemical_formula_sum 'C9 H10 Cl N O3'
_chemical_formula_weight 215.63
_chemical_name_systematic '4-amino-5-chloro-2-ethoxybenzoic acid'
_space_group_crystal_system monoclinic
_space_group_IT_number 14
_space_group_name_Hall '-P 2ybc'
_space_group_name_H-M_alt 'P 1 21/c 1'
_atom_sites_solution_hydrogens mixed
_atom_sites_solution_primary direct
_audit_creation_date 2018-11-15
_audit_creation_method
;
Olex2 1.2
(compiled 2018.05.29 svn.r3508 for OlexSys, GUI svn.r5506)
;
_audit_update_record
;
2020-06-15 deposited with the CCDC.	2020-07-29 downloaded from the CCDC.
;
_cell_angle_alpha 90
_cell_angle_beta 109.984(14)
_cell_angle_gamma 90
_cell_formula_units_Z 4
_cell_length_a 9.7014(12)
_cell_length_b 14.9141(12)
_cell_length_c 6.9582(9)
_cell_measurement_reflns_used 1247
_cell_measurement_temperature 150
_cell_measurement_theta_max 26.2160
_cell_measurement_theta_min 4.1360
_cell_volume 946.1(2)
_computing_cell_refinement 'CrysAlisPro 1.171.39.46 (Rigaku OD, 2018)'
_computing_data_collection 'CrysAlisPro 1.171.39.46 (Rigaku OD, 2018)'
_computing_data_reduction 'CrysAlisPro 1.171.39.46 (Rigaku OD, 2018)'
_computing_molecular_graphics 'Olex2 (Dolomanov et al., 2009)'
_computing_publication_material 'Olex2 (Dolomanov et al., 2009)'
_computing_structure_refinement 'ShelXL (Sheldrick, 2015)'
_computing_structure_solution 'ShelXS (Sheldrick, 2008)'
_diffrn_ambient_temperature 150
_diffrn_detector 'CCD plate'
_diffrn_detector_area_resol_mean 5.1636
_diffrn_detector_type Atlas
_diffrn_measured_fraction_theta_full 0.998
_diffrn_measured_fraction_theta_max 0.848
_diffrn_measurement_details
;
List of Runs (angles in degrees, time in seconds):

  # Type    Start    End  Width  t~exp~   \w     \q     \k     \f   Frames
#--------------------------------------------------------------------------
  1  \w    -10.00  78.00   1.00    1.35    --   10.40  57.00   0.00   88
  2  \w    -59.00  30.00   1.00    1.35    --   10.40 -57.00-150.00   89
;
_diffrn_measurement_device 'four-circle diffractometer'
_diffrn_measurement_device_type 'Xcalibur, Atlas'
_diffrn_measurement_method '\w scans'
_diffrn_orient_matrix_type 'CrysAlisPro convention (1999,Acta A55,543-557)'
_diffrn_orient_matrix_UB_11 -0.0468488000
_diffrn_orient_matrix_UB_12 0.0250326000
_diffrn_orient_matrix_UB_13 0.0388802000
_diffrn_orient_matrix_UB_21 0.0449395000
_diffrn_orient_matrix_UB_22 0.0383168000
_diffrn_orient_matrix_UB_23 0.0083607000
_diffrn_orient_matrix_UB_31 -0.0428801000
_diffrn_orient_matrix_UB_32 0.0128830000
_diffrn_orient_matrix_UB_33 -0.1009069000
_diffrn_radiation_monochromator graphite
_diffrn_radiation_probe x-ray
_diffrn_radiation_type MoK\a
_diffrn_radiation_wavelength 0.71073
_diffrn_reflns_av_R_equivalents 0.0464
_diffrn_reflns_av_unetI/netI 0.0874
_diffrn_reflns_Laue_measured_fraction_full 0.998
_diffrn_reflns_Laue_measured_fraction_max 0.848
_diffrn_reflns_limit_h_max 13
_diffrn_reflns_limit_h_min -9
_diffrn_reflns_limit_k_max 16
_diffrn_reflns_limit_k_min -20
_diffrn_reflns_limit_l_max 8
_diffrn_reflns_limit_l_min -9
_diffrn_reflns_number 4839
_diffrn_reflns_point_group_measured_fraction_full 0.998
_diffrn_reflns_point_group_measured_fraction_max 0.848
_diffrn_reflns_theta_full 25.242
_diffrn_reflns_theta_max 29.529
_diffrn_reflns_theta_min 3.402
_diffrn_source 'fine-focus sealed X-ray tube'
_diffrn_source_type 'Enhance (Mo) X-ray Source'
_exptl_absorpt_coefficient_mu 0.383
_exptl_absorpt_correction_T_max 1.00000
_exptl_absorpt_correction_T_min 0.91675
_exptl_absorpt_correction_type multi-scan
_exptl_absorpt_process_details
;
CrysAlisPro 1.171.39.46 (Rigaku Oxford Diffraction, 2018)
Empirical absorption correction using spherical harmonics,
 implemented in SCALE3 ABSPACK scaling algorithm.
;
_exptl_crystal_colour 'clear colourless'
_exptl_crystal_colour_lustre clear
_exptl_crystal_colour_primary colourless
_exptl_crystal_density_diffrn 1.514
_exptl_crystal_description plate
_exptl_crystal_F_000 448
_exptl_crystal_recrystallization_method 'Re-crystallisation from solvent: Acetone'
_exptl_crystal_size_max 0.38246
_exptl_crystal_size_mid 0.2193
_exptl_crystal_size_min 0.08387
_refine_diff_density_max 0.499
_refine_diff_density_min -0.521
_refine_diff_density_rms 0.086
_refine_ls_extinction_method none
_refine_ls_goodness_of_fit_ref 0.958
_refine_ls_hydrogen_treatment constr
_refine_ls_matrix_type full
_refine_ls_number_parameters 129
_refine_ls_number_reflns 2250
_refine_ls_number_restraints 0
_refine_ls_restrained_S_all 0.958
_refine_ls_R_factor_all 0.1111
_refine_ls_R_factor_gt 0.0634
_refine_ls_shift/su_max 0.001
_refine_ls_shift/su_mean 0.000
_refine_ls_structure_factor_coef Fsqd
_refine_ls_weighting_details 'w=1/[\s^2^(Fo^2^)+(0.1000P)^2^] where P=(Fo^2^+2Fc^2^)/3'
_refine_ls_weighting_scheme calc
_refine_ls_wR_factor_gt 0.1487
_refine_ls_wR_factor_ref 0.1900
_reflns_Friedel_coverage 0.000
_reflns_number_gt 1420
_reflns_number_total 2250
_reflns_threshold_expression 'I > 2\s(I)'
_cod_data_source_file d0ce00970a2.cif
_cod_data_source_block oacc34
_cod_database_code 7240978
_shelx_shelxl_version_number 2018/3
_chemical_oxdiff_formula 'C9 O3 N1 Cl1 H10'
_shelx_space_group_comment
;
The symmetry employed for this shelxl refinement is uniquely defined
by the following loop, which should always be used as a source of
symmetry information in preference to the above space-group names.
They are only intended as comments.
;
_shelx_estimated_absorpt_t_max 0.969
_shelx_estimated_absorpt_t_min 0.867
_reflns_odcompleteness_completeness 99.70
_reflns_odcompleteness_iscentric 1
_reflns_odcompleteness_theta 26.32
_olex2_refinement_description
;
1. Fixed Uiso
 At 1.2 times of:
  All C(H) groups, All C(H,H) groups, All N(H,H) groups
 At 1.5 times of:
  All C(H,H,H) groups, All O(H) groups
2.a Rotating group:
 N1(H1A,H1B)
2.b Secondary CH2 refined with riding coordinates:
 C8(H8A,H8B)
2.c Me refined with riding coordinates:
 C9(H9A,H9B,H9C)
2.d Aromatic/amide H refined with riding coordinates:
 C4(H4), C7(H7)
2.e Idealised tetrahedral OH refined as rotating group:
 O2(H2)
;
_olex2_date_sample_data_collection 2018-11-14
_olex2_submission_special_instructions 'No special instructions were received'
_oxdiff_exptl_absorpt_empirical_details
;
Empirical correction (ABSPACK) includes:
- Absorption correction using spherical harmonics
- Frame scaling
;
_oxdiff_exptl_absorpt_empirical_full_max 1.137
_oxdiff_exptl_absorpt_empirical_full_min 0.875

loop_
_space_group_symop_operation_xyz
'x, y, z'
'-x, y+1/2, -z+1/2'
'-x, -y, -z'
'x, -y-1/2, z-1/2'

loop_
_atom_site_label
_atom_site_type_symbol
_atom_site_fract_x
_atom_site_fract_y
_atom_site_fract_z
_atom_site_U_iso_or_equiv
_atom_site_adp_type
_atom_site_occupancy
_atom_site_site_symmetry_order
_atom_site_calc_flag
_atom_site_refinement_flags_posn
_atom_site_refinement_flags_adp
_atom_site_refinement_flags_occupancy
_atom_site_disorder_assembly
_atom_site_disorder_group
Cl1 Cl 0.33314(9) 0.20103(5) 0.82419(13) 0.0318(3) Uani 1 1 d . . . . .
O3 O -0.2393(2) 0.35237(15) 0.7647(3) 0.0283(6) Uani 1 1 d . . . . .
C6 C 0.1642(4) 0.2468(2) 0.8049(5) 0.0230(7) Uani 1 1 d . . . . .
C4 C 0.0101(3) 0.3756(2) 0.7792(5) 0.0230(7) Uani 1 1 d . . . . .
H4 H -0.004204 0.438695 0.773173 0.028 Uiso 1 1 calc R . . . .
C5 C 0.1477(4) 0.3406(2) 0.7929(4) 0.0231(7) Uani 1 1 d . . . . .
O1 O -0.1835(3) 0.08002(16) 0.7725(4) 0.0388(7) Uani 1 1 d . . . . .
C3 C -0.1037(3) 0.3201(2) 0.7742(5) 0.0223(7) Uani 1 1 d . . . . .
C7 C 0.0496(4) 0.1918(2) 0.7968(4) 0.0243(7) Uani 1 1 d . . . . .
H7 H 0.063914 0.128673 0.802543 0.029 Uiso 1 1 calc R . . . .
O2 O -0.3393(3) 0.18994(16) 0.7453(5) 0.0438(7) Uani 1 1 d . . . . .
H2 H -0.339321 0.246216 0.750007 0.066 Uiso 1 1 calc GR . . . .
C2 C -0.0880(4) 0.2260(2) 0.7801(5) 0.0227(7) Uani 1 1 d . . . . .
N1 N 0.2610(3) 0.39502(18) 0.7972(4) 0.0310(7) Uani 1 1 d . . . . .
H1A H 0.304324 0.372456 0.719178 0.037 Uiso 1 1 d GR . . . .
H1B H 0.227998 0.447373 0.753247 0.037 Uiso 1 1 d GR . . . .
C1 C -0.2047(4) 0.1608(2) 0.7665(5) 0.0295(8) Uani 1 1 d . . . . .
C9 C -0.4168(4) 0.4601(2) 0.7660(5) 0.0292(8) Uani 1 1 d . . . . .
H9A H -0.439880 0.524196 0.761351 0.044 Uiso 1 1 calc R . . . .
H9B H -0.488123 0.429819 0.649026 0.044 Uiso 1 1 calc R . . . .
H9C H -0.421080 0.434260 0.893313 0.044 Uiso 1 1 calc R . . . .
C8 C -0.2649(4) 0.4478(2) 0.7572(5) 0.0255(7) Uani 1 1 d . . . . .
H8A H -0.258778 0.473412 0.629144 0.031 Uiso 1 1 calc R . . . .
H8B H -0.191382 0.477876 0.874718 0.031 Uiso 1 1 calc R . . . .

loop_
_atom_site_aniso_label
_atom_site_aniso_U_11
_atom_site_aniso_U_22
_atom_site_aniso_U_33
_atom_site_aniso_U_23
_atom_site_aniso_U_13
_atom_site_aniso_U_12
Cl1 0.0308(5) 0.0270(5) 0.0380(5) 0.0015(4) 0.0124(4) 0.0093(4)
O3 0.0226(13) 0.0205(11) 0.0442(14) -0.0026(10) 0.0144(11) -0.0022(10)
C6 0.0238(18) 0.0239(17) 0.0219(16) 0.0000(13) 0.0086(14) 0.0050(13)
C4 0.0262(18) 0.0143(15) 0.0297(17) 0.0003(13) 0.0112(14) -0.0004(13)
C5 0.0270(18) 0.0232(16) 0.0206(15) 0.0001(13) 0.0102(14) 0.0014(14)
O1 0.0450(17) 0.0212(13) 0.0472(15) -0.0024(12) 0.0119(12) -0.0071(11)
C3 0.0231(17) 0.0224(16) 0.0218(15) -0.0019(14) 0.0082(13) 0.0009(13)
C7 0.0293(18) 0.0215(16) 0.0197(15) 0.0000(13) 0.0054(14) 0.0010(14)
O2 0.0353(16) 0.0275(14) 0.0714(19) -0.0051(15) 0.0219(14) -0.0093(12)
C2 0.0307(19) 0.0187(16) 0.0202(15) 0.0020(13) 0.0105(14) -0.0020(14)
N1 0.0350(18) 0.0226(15) 0.0426(17) 0.0017(13) 0.0226(14) 0.0008(13)
C1 0.036(2) 0.0227(18) 0.0287(17) -0.0034(15) 0.0091(15) -0.0056(15)
C9 0.0231(18) 0.0310(19) 0.0332(18) -0.0027(15) 0.0093(14) -0.0002(14)
C8 0.0260(19) 0.0189(16) 0.0331(17) -0.0006(14) 0.0121(15) 0.0012(13)

loop_
_atom_type_symbol
_atom_type_description
_atom_type_scat_dispersion_real
_atom_type_scat_dispersion_imag
_atom_type_scat_source
C C 0.0033 0.0016 'International Tables Vol C Tables 4.2.6.8 and 6.1.1.4'
H H 0.0000 0.0000 'International Tables Vol C Tables 4.2.6.8 and 6.1.1.4'
N N 0.0061 0.0033 'International Tables Vol C Tables 4.2.6.8 and 6.1.1.4'
O O 0.0106 0.0060 'International Tables Vol C Tables 4.2.6.8 and 6.1.1.4'
Cl Cl 0.1484 0.1585 'International Tables Vol C Tables 4.2.6.8 and 6.1.1.4'

loop_
_exptl_crystal_face_index_h
_exptl_crystal_face_index_k
_exptl_crystal_face_index_l
_exptl_crystal_face_perp_dist
5 19 0 0.1262
13 2 0 0.2096
-5 -19 0 0.1262
0 16 -6 0.2369
1 7 -9 0.3110
-1 -7 9 0.3110
-13 -2 0 0.2096
1 21 0 0.0772
-1 -21 0 0.0772
0 -16 6 0.2369

loop_
_geom_angle_atom_site_label_1
_geom_angle_atom_site_label_2
_geom_angle_atom_site_label_3
_geom_angle
_geom_angle_site_symmetry_1
_geom_angle_site_symmetry_3
_geom_angle_publ_flag
C3 O3 C8 119.7(2) . . ?
C5 C6 Cl1 118.7(2) . . ?
C7 C6 Cl1 120.0(2) . . ?
C7 C6 C5 121.3(3) . . ?
C3 C4 C5 121.0(3) . . ?
C4 C5 C6 117.3(3) . . ?
N1 C5 C6 121.2(3) . . ?
N1 C5 C4 121.5(3) . . ?
O3 C3 C2 116.1(3) . . ?
C4 C3 O3 122.4(3) . . ?
C4 C3 C2 121.5(3) . . ?
C6 C7 C2 121.7(3) . . ?
C3 C2 C1 125.6(3) . . ?
C7 C2 C3 117.1(3) . . ?
C7 C2 C1 117.2(3) . . ?
O1 C1 O2 118.2(3) . . ?
O1 C1 C2 122.2(3) . . ?
O2 C1 C2 119.7(3) . . ?
O3 C8 C9 106.1(3) . . ?

loop_
_geom_bond_atom_site_label_1
_geom_bond_atom_site_label_2
_geom_bond_distance
_geom_bond_site_symmetry_2
_geom_bond_publ_flag
Cl1 C6 1.738(3) . ?
O3 C3 1.381(4) . ?
O3 C8 1.443(4) . ?
C6 C5 1.408(4) . ?
C6 C7 1.368(4) . ?
C4 C5 1.406(4) . ?
C4 C3 1.372(4) . ?
C5 N1 1.358(4) . ?
O1 C1 1.221(4) . ?
C3 C2 1.411(4) . ?
C7 C2 1.396(4) . ?
O2 C1 1.335(4) . ?
C2 C1 1.470(5) . ?
C9 C8 1.506(4) . ?

loop_
_exptl_oxdiff_crystal_face_indexfrac_h
_exptl_oxdiff_crystal_face_indexfrac_k
_exptl_oxdiff_crystal_face_indexfrac_l
_exptl_oxdiff_crystal_face_x
_exptl_oxdiff_crystal_face_y
_exptl_oxdiff_crystal_face_z
4.9994 19.0013 0.0001 0.2414 0.9527 0.0304
13.0003 2.0014 0.0007 -0.5589 0.6609 -0.5317
-4.9994 -19.0013 -0.0001 -0.2414 -0.9527 -0.0304
-0.0001 16.0001 -6.0006 0.1672 0.5629 0.8116
1.0005 6.9995 -9.0006 -0.2216 0.2379 0.9555
-1.0005 -6.9995 9.0006 0.2216 -0.2379 -0.9555
-13.0003 -2.0014 -0.0007 0.5589 -0.6609 0.5317
0.9993 21.0010 -0.0002 0.4789 0.8496 0.2277
-0.9993 -21.0010 0.0002 -0.4789 -0.8496 -0.2277
0.0001 -16.0001 6.0006 -0.1672 -0.5629 -0.8116
